data_4109009
loop_
_publ_author_name
'Rajshekhar Ghosh'
'Xiawei Zhang'
'Patrick Achord'
'Thomas J. Emge'
'Karsten Krogh-Jespersen'
'Alan S. Goldman'

_publ_contact_author_address
; 
 Department of Chemistry 
 Rutgers, The State University of New Jersey
 610 Taylor Road
 Piscataway, New Jersey  08854-8087  U.S.A. 
;
_publ_contact_author_email agoldman@rutchem.rutgers.edu
_publ_contact_author_name 'Alan S. Goldman'
_publ_section_title
;
 Dimerization of Alkynes Promoted by a Pincer-Ligated Iridium Complex. C-C
 Reductive Elimination Inhibited by Steric Crowding
;
_journal_name_full 'Journal of the American Chemical Society'
_journal_page_first 853
_journal_page_last 866
_journal_paper_doi 10.1021/ja0647194
_journal_volume 129
_journal_year 2007
_chemical_formula_sum 'C50 H63 Ir O P2'
_chemical_formula_weight 934.14
_chemical_name_systematic
; 
 ? 
;
_space_group_IT_number 14
_symmetry_cell_setting monoclinic
_symmetry_space_group_name_Hall '-P 2ybc'
_symmetry_space_group_name_H-M 'P 1 21/c 1'
_atom_sites_solution_hydrogens geom
_atom_sites_solution_primary direct
_atom_sites_solution_secondary difmap
_audit_creation_method SHELXL-97
_cell_angle_alpha 90.00
_cell_angle_beta 95.194(1)
_cell_angle_gamma 90.00
_cell_formula_units_Z 4
_cell_length_a 13.7974(6)
_cell_length_b 15.2017(7)
_cell_length_c 20.0847(9)
_cell_measurement_reflns_used 6698
_cell_measurement_temperature 100(2)
_cell_measurement_theta_max 30.56
_cell_measurement_theta_min 2.41
_cell_volume 4195.3(3)
_computing_cell_refinement 'Bruker SMART'
_computing_data_collection 'Bruker SMART'
_computing_data_reduction 'Bruker SAINT'
_computing_molecular_graphics 'Bruker SHELXTL'
_computing_publication_material 'Bruker SHELXTL'
_computing_structure_refinement 'SHELXL-97 (Sheldrick, 1997)'
_computing_structure_solution 'SHELXS-97 (Sheldrick, 1990)'
_diffrn_ambient_temperature 100(2)
_diffrn_measured_fraction_theta_full 0.993
_diffrn_measured_fraction_theta_max 0.993
_diffrn_measurement_device_type 'CCD area detector'
_diffrn_measurement_method 'phi and omega scans'
_diffrn_radiation_monochromator graphite
_diffrn_radiation_source 'fine-focus sealed tube'
_diffrn_radiation_type MoK\a
_diffrn_radiation_wavelength 0.71073
_diffrn_reflns_av_R_equivalents 0.0366
_diffrn_reflns_av_sigmaI/netI 0.0351
_diffrn_reflns_limit_h_max 19
_diffrn_reflns_limit_h_min -19
_diffrn_reflns_limit_k_max 20
_diffrn_reflns_limit_k_min -21
_diffrn_reflns_limit_l_max 28
_diffrn_reflns_limit_l_min -28
_diffrn_reflns_number 51052
_diffrn_reflns_theta_full 30.56
_diffrn_reflns_theta_max 30.56
_diffrn_reflns_theta_min 2.00
_diffrn_standards_decay_% 0
_diffrn_standards_interval_time 0
_diffrn_standards_number 0
_exptl_absorpt_coefficient_mu 3.296
_exptl_absorpt_correction_T_max 0.9999
_exptl_absorpt_correction_T_min 0.7886
_exptl_absorpt_correction_type multi-scan
_exptl_absorpt_process_details 'Bruker SAINT (SADABS)'
_exptl_crystal_colour colourless
_exptl_crystal_density_diffrn 1.479
_exptl_crystal_description plate
_exptl_crystal_F_000 1912
_exptl_crystal_size_max 0.14
_exptl_crystal_size_mid 0.13
_exptl_crystal_size_min 0.04
_refine_diff_density_max 1.693
_refine_diff_density_min -0.763
_refine_diff_density_rms 0.108
_refine_ls_extinction_method none
_refine_ls_goodness_of_fit_ref 1.000
_refine_ls_hydrogen_treatment mixed
_refine_ls_matrix_type full
_refine_ls_number_parameters 500
_refine_ls_number_reflns 12775
_refine_ls_number_restraints 0
_refine_ls_restrained_S_all 1.000
_refine_ls_R_factor_all 0.0507
_refine_ls_R_factor_gt 0.0291
_refine_ls_shift/su_max 0.001
_refine_ls_shift/su_mean 0.000
_refine_ls_structure_factor_coef Fsqd
_refine_ls_weighting_details 'calc w=1/[\s^2^(Fo^2^)+(0.0300P)^2^+3.3000P] where P=(Fo^2^+2Fc^2^)/3'
_refine_ls_weighting_scheme calc
_refine_ls_wR_factor_gt 0.0606
_refine_ls_wR_factor_ref 0.0677
_reflns_number_gt 9242
_reflns_number_total 12775
_reflns_threshold_expression >2sigma(I)
_cod_data_source_file ja0647194si20060716_051450.cif
_cod_data_source_block ircovin
_cod_database_code 4109009

loop_
_symmetry_equiv_pos_as_xyz
'x, y, z'
'-x, y+1/2, -z+1/2'
'-x, -y, -z'
'x, -y-1/2, z-1/2'

loop_
_atom_site_label
_atom_site_type_symbol
_atom_site_fract_x
_atom_site_fract_y
_atom_site_fract_z
_atom_site_U_iso_or_equiv
_atom_site_adp_type
_atom_site_occupancy
_atom_site_symmetry_multiplicity
_atom_site_calc_flag
_atom_site_refinement_flags
Ir1 Ir 0.251848(8) 0.575722(6) 0.248633(5) 0.01530(3) Uani 1 1 d .
P1 P 0.38699(5) 0.64157(5) 0.31602(3) 0.01874(14) Uani 1 1 d .
P2 P 0.08672(5) 0.53930(5) 0.20805(3) 0.01628(13) Uani 1 1 d .
C1 C 0.17680(19) 0.63866(17) 0.32109(12) 0.0164(5) Uani 1 1 d .
C2 C 0.22152(19) 0.70213(18) 0.36468(13) 0.0174(5) Uani 1 1 d .
C3 C 0.1752(2) 0.73373(18) 0.41867(13) 0.0195(5) Uani 1 1 d .
H3 H 0.2065 0.7764 0.4478 0.023 Uiso 1 1 calc R
C4 C 0.0836(2) 0.70301(18) 0.42995(13) 0.0206(5) Uani 1 1 d .
H4 H 0.0522 0.7245 0.4669 0.025 Uiso 1 1 calc R
C5 C 0.0376(2) 0.64089(18) 0.38736(13) 0.0195(5) Uani 1 1 d .
H5 H -0.0255 0.6204 0.3949 0.023 Uiso 1 1 calc R
C6 C 0.08399(19) 0.60859(17) 0.33356(12) 0.0167(5) Uani 1 1 d .
C7 C 0.32419(19) 0.73225(18) 0.35439(13) 0.0191(5) Uani 1 1 d .
H7A H 0.3594 0.7483 0.3978 0.023 Uiso 1 1 calc R
H7B H 0.3219 0.7845 0.3249 0.023 Uiso 1 1 calc R
C8 C 0.03657(19) 0.53673(18) 0.28968(12) 0.0174(5) Uani 1 1 d .
H8A H -0.0347 0.5460 0.2837 0.021 Uiso 1 1 calc R
H8B H 0.0493 0.4787 0.3111 0.021 Uiso 1 1 calc R
C9 C 0.4388(2) 0.57744(19) 0.39242(14) 0.0231(6) Uani 1 1 d .
C10 C 0.4822(2) 0.4908(2) 0.36869(15) 0.0282(6) Uani 1 1 d .
H10A H 0.5348 0.5039 0.3406 0.042 Uiso 1 1 calc R
H10B H 0.4313 0.4570 0.3428 0.042 Uiso 1 1 calc R
H10C H 0.5079 0.4563 0.4076 0.042 Uiso 1 1 calc R
C11 C 0.5164(2) 0.6265(2) 0.43914(15) 0.0300(7) Uani 1 1 d .
H11A H 0.5191 0.6009 0.4841 0.045 Uiso 1 1 calc R
H11B H 0.4990 0.6889 0.4412 0.045 Uiso 1 1 calc R
H11C H 0.5801 0.6207 0.4217 0.045 Uiso 1 1 calc R
C12 C 0.3547(2) 0.56042(19) 0.43648(14) 0.0242(6) Uani 1 1 d .
H12A H 0.2965 0.5425 0.4082 0.036 Uiso 1 1 calc R
H12B H 0.3409 0.6144 0.4606 0.036 Uiso 1 1 calc R
H12C H 0.3734 0.5136 0.4687 0.036 Uiso 1 1 calc R
C13 C 0.4920(2) 0.69039(19) 0.27146(14) 0.0225(6) Uani 1 1 d .
C14 C 0.5879(2) 0.7044(2) 0.31572(16) 0.0313(7) Uani 1 1 d .
H14A H 0.6359 0.7321 0.2893 0.047 Uiso 1 1 calc R
H14B H 0.6128 0.6475 0.3326 0.047 Uiso 1 1 calc R
H14C H 0.5761 0.7426 0.3534 0.047 Uiso 1 1 calc R
C15 C 0.4662(2) 0.7820(2) 0.24259(15) 0.0286(6) Uani 1 1 d .
H15A H 0.5183 0.8024 0.2163 0.043 Uiso 1 1 calc R
H15B H 0.4587 0.8233 0.2792 0.043 Uiso 1 1 calc R
H15C H 0.4050 0.7786 0.2138 0.043 Uiso 1 1 calc R
C16 C 0.5137(2) 0.6275(2) 0.21548(15) 0.0293(7) Uani 1 1 d .
H16A H 0.4575 0.6252 0.1820 0.044 Uiso 1 1 calc R
H16B H 0.5267 0.5686 0.2340 0.044 Uiso 1 1 calc R
H16C H 0.5708 0.6485 0.1945 0.044 Uiso 1 1 calc R
C17 C 0.0032(2) 0.62241(18) 0.16039(13) 0.0193(5) Uani 1 1 d .
C18 C -0.0062(2) 0.70395(18) 0.20432(14) 0.0220(6) Uani 1 1 d .
H18A H 0.0588 0.7264 0.2191 0.033 Uiso 1 1 calc R
H18B H -0.0401 0.6881 0.2434 0.033 Uiso 1 1 calc R
H18C H -0.0431 0.7495 0.1785 0.033 Uiso 1 1 calc R
C19 C -0.1014(2) 0.5877(2) 0.14519(14) 0.0247(6) Uani 1 1 d .
H19A H -0.1257 0.5662 0.1866 0.037 Uiso 1 1 calc R
H19B H -0.1015 0.5395 0.1128 0.037 Uiso 1 1 calc R
H19C H -0.1434 0.6353 0.1266 0.037 Uiso 1 1 calc R
C20 C 0.0412(2) 0.65224(19) 0.09429(13) 0.0232(6) Uani 1 1 d .
H20A H -0.0047 0.6942 0.0718 0.035 Uiso 1 1 calc R
H20B H 0.0476 0.6010 0.0654 0.035 Uiso 1 1 calc R
H20C H 0.1048 0.6805 0.1036 0.035 Uiso 1 1 calc R
C21 C 0.0593(2) 0.42700(18) 0.16855(13) 0.0202(5) Uani 1 1 d .
C22 C -0.0374(2) 0.3887(2) 0.18903(15) 0.0255(6) Uani 1 1 d .
H22A H -0.0454 0.3285 0.1721 0.038 Uiso 1 1 calc R
H22B H -0.0917 0.4250 0.1701 0.038 Uiso 1 1 calc R
H22C H -0.0363 0.3884 0.2379 0.038 Uiso 1 1 calc R
C23 C 0.0565(2) 0.4308(2) 0.09183(14) 0.0277(6) Uani 1 1 d .
H23A H 0.1181 0.4547 0.0790 0.041 Uiso 1 1 calc R
H23B H 0.0027 0.4686 0.0742 0.041 Uiso 1 1 calc R
H23C H 0.0470 0.3714 0.0734 0.041 Uiso 1 1 calc R
C24 C 0.1391(2) 0.35971(19) 0.19138(15) 0.0269(6) Uani 1 1 d .
H24A H 0.1450 0.3556 0.2403 0.040 Uiso 1 1 calc R
H24B H 0.2013 0.3787 0.1762 0.040 Uiso 1 1 calc R
H24C H 0.1215 0.3020 0.1722 0.040 Uiso 1 1 calc R
C25 C 0.3256(2) 0.50233(19) 0.19455(14) 0.0220(6) Uani 1 1 d .
O1 O 0.36980(16) 0.45126(14) 0.16857(11) 0.0293(5) Uani 1 1 d .
C26 C 0.22493(19) 0.76898(18) 0.20311(13) 0.0196(5) Uani 1 1 d .
H26 H 0.2011 0.7712 0.2460 0.024 Uiso 1 1 calc R
C27 C 0.25392(19) 0.68892(19) 0.18480(13) 0.0200(5) Uani 1 1 d .
C28 C 0.2970(2) 0.6791(2) 0.11988(13) 0.0225(6) Uani 1 1 d .
H28 H 0.3377 0.7255 0.1072 0.027 Uiso 1 1 calc R
C29 C 0.2839(2) 0.61113(19) 0.07775(13) 0.0224(6) Uani 1 1 d .
H29 H 0.2375 0.5685 0.0886 0.027 Uiso 1 1 calc R
C30 C 0.3322(2) 0.59427(19) 0.01693(14) 0.0224(6) Uani 1 1 d .
C31 C 0.4231(2) 0.6298(2) 0.00669(14) 0.0238(6) Uani 1 1 d .
H31 H 0.4537 0.6694 0.0386 0.029 Uiso 1 1 calc R
C32 C 0.4692(2) 0.6077(2) -0.04993(15) 0.0277(6) Uani 1 1 d .
H32 H 0.5316 0.6312 -0.0560 0.033 Uiso 1 1 calc R
C33 C 0.4238(2) 0.5512(2) -0.09759(15) 0.0276(6) Uani 1 1 d .
H33 H 0.4551 0.5361 -0.1362 0.033 Uiso 1 1 calc R
C34 C 0.3339(2) 0.5174(2) -0.08860(15) 0.0297(7) Uani 1 1 d .
H34 H 0.3020 0.4802 -0.1217 0.036 Uiso 1 1 calc R
C35 C 0.2891(2) 0.5375(2) -0.03126(15) 0.0273(6) Uani 1 1 d .
H35 H 0.2278 0.5119 -0.0249 0.033 Uiso 1 1 calc R
C36 C 0.2240(2) 0.85413(19) 0.16772(14) 0.0212(5) Uani 1 1 d .
C37 C 0.2356(2) 0.93082(19) 0.20613(15) 0.0239(6) Uani 1 1 d .
H37 H 0.2445 0.9261 0.2535 0.029 Uiso 1 1 calc R
C38 C 0.2344(2) 1.0135(2) 0.17708(17) 0.0298(7) Uani 1 1 d .
H38 H 0.2429 1.0645 0.2043 0.036 Uiso 1 1 calc R
C39 C 0.2208(2) 1.0215(2) 0.10798(17) 0.0303(7) Uani 1 1 d .
H39 H 0.2211 1.0779 0.0876 0.036 Uiso 1 1 calc R
C40 C 0.2070(2) 0.9474(2) 0.06930(17) 0.0331(7) Uani 1 1 d .
H40 H 0.1962 0.9528 0.0221 0.040 Uiso 1 1 calc R
C41 C 0.2086(2) 0.8642(2) 0.09854(15) 0.0269(6) Uani 1 1 d .
H41 H 0.1991 0.8136 0.0710 0.032 Uiso 1 1 calc R
C42 C 0.2454(2) 0.46807(19) 0.31064(13) 0.0200(5) Uani 1 1 d .
C43 C 0.2391(2) 0.40699(18) 0.34833(14) 0.0211(6) Uani 1 1 d .
C44 C 0.2406(2) 0.33953(19) 0.39912(13) 0.0214(5) Uani 1 1 d .
C45 C 0.3143(2) 0.2759(2) 0.40309(15) 0.0264(6) Uani 1 1 d .
H45 H 0.3610 0.2764 0.3711 0.032 Uiso 1 1 calc R
C46 C 0.3205(2) 0.2125(2) 0.45247(16) 0.0302(7) Uani 1 1 d .
H46 H 0.3703 0.1692 0.4538 0.036 Uiso 1 1 calc R
C47 C 0.2537(2) 0.2120(2) 0.50026(16) 0.0293(7) Uani 1 1 d .
H47 H 0.2587 0.1696 0.5351 0.035 Uiso 1 1 calc R
C48 C 0.1798(2) 0.2736(2) 0.49669(14) 0.0253(6) Uani 1 1 d .
H48 H 0.1340 0.2727 0.5292 0.030 Uiso 1 1 calc R
C49 C 0.1710(2) 0.33740(19) 0.44636(14) 0.0220(6) Uani 1 1 d .
C50 C 0.0876(2) 0.4014(2) 0.44182(15) 0.0295(7) Uani 1 1 d .
H50A H 0.0369 0.3811 0.4080 0.044 Uiso 1 1 calc R
H50B H 0.1107 0.4595 0.4292 0.044 Uiso 1 1 calc R
H50C H 0.0608 0.4053 0.4853 0.044 Uiso 1 1 calc R

loop_
_atom_site_aniso_label
_atom_site_aniso_U_11
_atom_site_aniso_U_22
_atom_site_aniso_U_33
_atom_site_aniso_U_23
_atom_site_aniso_U_13
_atom_site_aniso_U_12
Ir1 0.01738(5) 0.01577(5) 0.01328(4) 0.00016(4) 0.00430(3) 0.00025(5)
P1 0.0173(3) 0.0216(4) 0.0175(3) 0.0008(3) 0.0024(3) 0.0006(3)
P2 0.0188(3) 0.0161(3) 0.0142(3) -0.0011(2) 0.0031(2) -0.0011(3)
C1 0.0190(12) 0.0165(12) 0.0136(11) 0.0009(9) 0.0015(9) 0.0018(10)
C2 0.0160(12) 0.0196(13) 0.0164(12) 0.0008(10) 0.0006(10) 0.0016(10)
C3 0.0230(13) 0.0194(13) 0.0156(12) -0.0015(10) -0.0005(10) 0.0037(11)
C4 0.0243(14) 0.0223(14) 0.0156(12) -0.0026(10) 0.0035(10) 0.0063(11)
C5 0.0186(13) 0.0231(14) 0.0175(12) 0.0023(10) 0.0061(10) 0.0017(11)
C6 0.0184(12) 0.0172(12) 0.0144(11) 0.0004(9) 0.0010(9) -0.0002(10)
C7 0.0205(13) 0.0193(13) 0.0176(12) -0.0016(10) 0.0022(10) -0.0007(10)
C8 0.0174(12) 0.0193(13) 0.0160(11) -0.0013(10) 0.0043(9) -0.0011(10)
C9 0.0243(14) 0.0252(15) 0.0197(13) 0.0037(11) 0.0008(11) 0.0044(12)
C10 0.0274(15) 0.0311(17) 0.0263(15) 0.0026(12) 0.0031(12) 0.0081(13)
C11 0.0248(15) 0.0395(19) 0.0244(14) 0.0046(13) -0.0048(12) 0.0013(13)
C12 0.0274(15) 0.0277(16) 0.0175(12) 0.0043(11) 0.0020(11) 0.0047(12)
C13 0.0184(13) 0.0245(15) 0.0254(14) -0.0001(11) 0.0062(11) -0.0029(11)
C14 0.0224(15) 0.0384(19) 0.0332(16) 0.0004(14) 0.0033(13) -0.0035(13)
C15 0.0273(15) 0.0278(16) 0.0317(16) 0.0017(13) 0.0077(12) -0.0026(13)
C16 0.0262(15) 0.0321(17) 0.0311(16) -0.0035(13) 0.0099(12) -0.0012(13)
C17 0.0200(13) 0.0204(14) 0.0172(12) 0.0003(10) 0.0001(10) 0.0015(10)
C18 0.0245(14) 0.0200(14) 0.0217(13) 0.0014(11) 0.0037(11) 0.0026(11)
C19 0.0226(14) 0.0280(16) 0.0230(13) -0.0009(11) 0.0001(11) -0.0012(11)
C20 0.0279(15) 0.0235(14) 0.0181(12) 0.0024(11) 0.0012(11) 0.0005(12)
C21 0.0239(13) 0.0191(13) 0.0182(12) -0.0048(10) 0.0048(10) -0.0043(11)
C22 0.0278(15) 0.0215(14) 0.0279(14) -0.0040(12) 0.0062(12) -0.0057(12)
C23 0.0390(17) 0.0252(15) 0.0196(13) -0.0071(11) 0.0070(12) -0.0058(13)
C24 0.0306(16) 0.0184(14) 0.0322(15) -0.0043(12) 0.0052(13) -0.0008(12)
C25 0.0230(14) 0.0199(14) 0.0234(13) 0.0019(11) 0.0049(11) -0.0025(11)
O1 0.0311(12) 0.0263(11) 0.0328(11) -0.0053(9) 0.0146(9) 0.0022(9)
C26 0.0199(13) 0.0223(14) 0.0166(12) 0.0018(10) 0.0016(10) -0.0021(11)
C27 0.0168(12) 0.0265(14) 0.0169(12) 0.0011(10) 0.0021(10) 0.0014(11)
C28 0.0226(14) 0.0264(15) 0.0191(13) 0.0049(11) 0.0050(11) 0.0007(11)
C29 0.0234(14) 0.0251(14) 0.0194(13) 0.0010(11) 0.0065(11) 0.0012(11)
C30 0.0244(14) 0.0228(14) 0.0203(13) 0.0012(10) 0.0038(11) 0.0035(11)
C31 0.0252(14) 0.0281(15) 0.0186(13) -0.0011(11) 0.0040(11) -0.0013(12)
C32 0.0243(15) 0.0336(17) 0.0256(14) -0.0001(13) 0.0044(12) 0.0006(13)
C33 0.0315(16) 0.0304(16) 0.0213(14) -0.0017(12) 0.0056(12) 0.0056(13)
C34 0.0336(17) 0.0325(17) 0.0233(14) -0.0083(12) 0.0033(12) -0.0014(14)
C35 0.0289(16) 0.0283(16) 0.0252(14) -0.0046(12) 0.0056(12) -0.0050(13)
C36 0.0185(13) 0.0221(14) 0.0234(13) 0.0040(11) 0.0036(10) 0.0013(11)
C37 0.0220(14) 0.0236(15) 0.0267(14) 0.0035(11) 0.0065(11) 0.0016(11)
C38 0.0265(16) 0.0204(15) 0.0440(18) 0.0018(13) 0.0116(14) 0.0000(12)
C39 0.0266(16) 0.0247(16) 0.0408(18) 0.0148(13) 0.0102(13) 0.0039(12)
C40 0.0321(17) 0.0385(19) 0.0297(16) 0.0147(14) 0.0087(13) 0.0047(14)
C41 0.0307(16) 0.0268(15) 0.0233(14) 0.0034(12) 0.0032(12) 0.0024(12)
C42 0.0187(13) 0.0226(14) 0.0188(12) -0.0031(10) 0.0032(10) 0.0026(11)
C43 0.0193(13) 0.0227(14) 0.0216(13) 0.0010(10) 0.0035(10) 0.0030(10)
C44 0.0236(14) 0.0215(14) 0.0194(13) 0.0016(10) 0.0029(10) -0.0032(11)
C45 0.0252(14) 0.0263(15) 0.0277(14) 0.0033(12) 0.0025(12) -0.0004(12)
C46 0.0245(15) 0.0273(16) 0.0378(17) 0.0062(13) -0.0027(13) 0.0015(12)
C47 0.0312(16) 0.0263(16) 0.0296(15) 0.0074(12) -0.0024(13) -0.0028(12)
C48 0.0281(15) 0.0276(15) 0.0209(13) 0.0052(12) 0.0048(11) -0.0044(12)
C49 0.0253(14) 0.0207(14) 0.0202(13) 0.0008(11) 0.0033(11) 0.0000(11)
C50 0.0358(17) 0.0298(16) 0.0246(14) 0.0026(12) 0.0114(13) 0.0051(13)

loop_
_atom_type_symbol
_atom_type_description
_atom_type_scat_dispersion_real
_atom_type_scat_dispersion_imag
_atom_type_scat_source
C C 0.0033 0.0016 'International Tables Vol C Tables 4.2.6.8 and 6.1.1.4'
H H 0.0000 0.0000 'International Tables Vol C Tables 4.2.6.8 and 6.1.1.4'
O O 0.0106 0.0060 'International Tables Vol C Tables 4.2.6.8 and 6.1.1.4'
P P 0.1023 0.0942 'International Tables Vol C Tables 4.2.6.8 and 6.1.1.4'
Ir Ir -1.4442 7.9887 'International Tables Vol C Tables 4.2.6.8 and 6.1.1.4'

loop_
_geom_angle_atom_site_label_1
_geom_angle_atom_site_label_2
_geom_angle_atom_site_label_3
_geom_angle
C25 Ir1 C42 86.23(11)
C25 Ir1 C1 169.62(11)
C42 Ir1 C1 83.79(10)
C25 Ir1 C27 95.27(11)
C42 Ir1 C27 178.17(10)
C1 Ir1 C27 94.76(10)
C25 Ir1 P2 102.06(9)
C42 Ir1 P2 86.05(8)
C1 Ir1 P2 80.12(7)
C27 Ir1 P2 92.60(7)
C25 Ir1 P1 97.83(9)
C42 Ir1 P1 93.64(8)
C1 Ir1 P1 80.01(7)
C27 Ir1 P1 87.20(7)
P2 Ir1 P1 160.04(2)
C7 P1 C9 101.75(12)
C7 P1 C13 108.09(13)
C9 P1 C13 109.26(13)
C7 P1 Ir1 100.16(9)
C9 P1 Ir1 116.98(10)
C13 P1 Ir1 118.36(9)
C8 P2 C21 106.02(12)
C8 P2 C17 101.70(12)
C21 P2 C17 107.23(12)
C8 P2 Ir1 97.11(9)
C21 P2 Ir1 119.45(9)
C17 P2 Ir1 121.75(9)
C6 C1 C2 117.9(2)
C6 C1 Ir1 119.48(19)
C2 C1 Ir1 121.97(19)
C3 C2 C1 121.0(2)
C3 C2 C7 120.0(2)
C1 C2 C7 118.9(2)
C4 C3 C2 120.0(3)
C4 C3 H3 120.0
C2 C3 H3 120.0
C3 C4 C5 120.1(2)
C3 C4 H4 120.0
C5 C4 H4 120.0
C4 C5 C6 120.1(2)
C4 C5 H5 120.0
C6 C5 H5 120.0
C5 C6 C1 120.9(2)
C5 C6 C8 120.0(2)
C1 C6 C8 119.0(2)
C2 C7 P1 108.19(18)
C2 C7 H7A 110.1
P1 C7 H7A 110.1
C2 C7 H7B 110.1
P1 C7 H7B 110.1
H7A C7 H7B 108.4
C6 C8 P2 109.05(18)
C6 C8 H8A 109.9
P2 C8 H8A 109.9
C6 C8 H8B 109.9
P2 C8 H8B 109.9
H8A C8 H8B 108.3
C10 C9 C12 111.5(2)
C10 C9 C11 109.5(2)
C12 C9 C11 104.3(2)
C10 C9 P1 108.48(19)
C12 C9 P1 107.52(19)
C11 C9 P1 115.5(2)
C9 C10 H10A 109.5
C9 C10 H10B 109.5
H10A C10 H10B 109.5
C9 C10 H10C 109.5
H10A C10 H10C 109.5
H10B C10 H10C 109.5
C9 C11 H11A 109.5
C9 C11 H11B 109.5
H11A C11 H11B 109.5
C9 C11 H11C 109.5
H11A C11 H11C 109.5
H11B C11 H11C 109.5
C9 C12 H12A 109.5
C9 C12 H12B 109.5
H12A C12 H12B 109.5
C9 C12 H12C 109.5
H12A C12 H12C 109.5
H12B C12 H12C 109.5
C16 C13 C15 110.1(2)
C16 C13 C14 107.2(2)
C15 C13 C14 104.5(2)
C16 C13 P1 108.0(2)
C15 C13 P1 111.53(19)
C14 C13 P1 115.4(2)
C13 C14 H14A 109.5
C13 C14 H14B 109.5
H14A C14 H14B 109.5
C13 C14 H14C 109.5
H14A C14 H14C 109.5
H14B C14 H14C 109.5
C13 C15 H15A 109.5
C13 C15 H15B 109.5
H15A C15 H15B 109.5
C13 C15 H15C 109.5
H15A C15 H15C 109.5
H15B C15 H15C 109.5
C13 C16 H16A 109.5
C13 C16 H16B 109.5
H16A C16 H16B 109.5
C13 C16 H16C 109.5
H16A C16 H16C 109.5
H16B C16 H16C 109.5
C18 C17 C20 108.1(2)
C18 C17 C19 105.3(2)
C20 C17 C19 108.4(2)
C18 C17 P2 108.97(18)
C20 C17 P2 112.99(19)
C19 C17 P2 112.62(19)
C17 C18 H18A 109.5
C17 C18 H18B 109.5
H18A C18 H18B 109.5
C17 C18 H18C 109.5
H18A C18 H18C 109.5
H18B C18 H18C 109.5
C17 C19 H19A 109.5
C17 C19 H19B 109.5
H19A C19 H19B 109.5
C17 C19 H19C 109.5
H19A C19 H19C 109.5
H19B C19 H19C 109.5
C17 C20 H20A 109.5
C17 C20 H20B 109.5
H20A C20 H20B 109.5
C17 C20 H20C 109.5
H20A C20 H20C 109.5
H20B C20 H20C 109.5
C23 C21 C24 106.0(2)
C23 C21 C22 109.7(2)
C24 C21 C22 106.3(2)
C23 C21 P2 111.67(19)
C24 C21 P2 111.18(19)
C22 C21 P2 111.72(19)
C21 C22 H22A 109.5
C21 C22 H22B 109.5
H22A C22 H22B 109.5
C21 C22 H22C 109.5
H22A C22 H22C 109.5
H22B C22 H22C 109.5
C21 C23 H23A 109.5
C21 C23 H23B 109.5
H23A C23 H23B 109.5
C21 C23 H23C 109.5
H23A C23 H23C 109.5
H23B C23 H23C 109.5
C21 C24 H24A 109.5
C21 C24 H24B 109.5
H24A C24 H24B 109.5
C21 C24 H24C 109.5
H24A C24 H24C 109.5
H24B C24 H24C 109.5
O1 C25 Ir1 171.6(3)
C27 C26 C36 130.7(3)
C27 C26 H26 114.6
C36 C26 H26 114.6
C26 C27 C28 118.9(3)
C26 C27 Ir1 122.8(2)
C28 C27 Ir1 118.1(2)
C29 C28 C27 126.1(3)
C29 C28 H28 116.9
C27 C28 H28 116.9
C28 C29 C30 128.1(3)
C28 C29 H29 116.0
C30 C29 H29 116.0
C35 C30 C31 118.1(3)
C35 C30 C29 119.4(3)
C31 C30 C29 122.4(3)
C32 C31 C30 120.6(3)
C32 C31 H31 119.7
C30 C31 H31 119.7
C33 C32 C31 119.9(3)
C33 C32 H32 120.0
C31 C32 H32 120.0
C34 C33 C32 119.8(3)
C34 C33 H33 120.1
C32 C33 H33 120.1
C33 C34 C35 120.2(3)
C33 C34 H34 119.9
C35 C34 H34 119.9
C34 C35 C30 121.3(3)
C34 C35 H35 119.3
C30 C35 H35 119.3
C41 C36 C37 117.2(3)
C41 C36 C26 124.7(3)
C37 C36 C26 118.0(2)
C38 C37 C36 121.8(3)
C38 C37 H37 119.1
C36 C37 H37 119.1
C37 C38 C39 119.7(3)
C37 C38 H38 120.1
C39 C38 H38 120.1
C40 C39 C38 119.5(3)
C40 C39 H39 120.2
C38 C39 H39 120.2
C39 C40 C41 120.7(3)
C39 C40 H40 119.6
C41 C40 H40 119.6
C40 C41 C36 121.0(3)
C40 C41 H41 119.5
C36 C41 H41 119.5
C43 C42 Ir1 177.4(2)
C42 C43 C44 172.8(3)
C45 C44 C49 118.7(3)
C45 C44 C43 119.6(3)
C49 C44 C43 121.6(3)
C46 C45 C44 121.4(3)
C46 C45 H45 119.3
C44 C45 H45 119.3
C45 C46 C47 119.9(3)
C45 C46 H46 120.1
C47 C46 H46 120.1
C48 C47 C46 119.5(3)
C48 C47 H47 120.2
C46 C47 H47 120.2
C47 C48 C49 121.6(3)
C47 C48 H48 119.2
C49 C48 H48 119.2
C48 C49 C44 118.8(3)
C48 C49 C50 120.6(3)
C44 C49 C50 120.6(3)
C49 C50 H50A 109.5
C49 C50 H50B 109.5
H50A C50 H50B 109.5
C49 C50 H50C 109.5
H50A C50 H50C 109.5
H50B C50 H50C 109.5

loop_
_geom_bond_atom_site_label_1
_geom_bond_atom_site_label_2
_geom_bond_distance
Ir1 C25 1.913(3)
Ir1 C42 2.063(3)
Ir1 C1 2.092(3)
Ir1 C27 2.148(3)
Ir1 P2 2.4136(7)
Ir1 P1 2.4194(7)
P1 C7 1.835(3)
P1 C9 1.902(3)
P1 C13 1.920(3)
P2 C8 1.837(3)
P2 C21 1.906(3)
P2 C17 1.908(3)
C1 C6 1.403(4)
C1 C2 1.407(4)
C2 C3 1.393(4)
C2 C7 1.521(4)
C3 C4 1.385(4)
C3 H3 0.9500
C4 C5 1.389(4)
C4 H4 0.9500
C5 C6 1.394(3)
C5 H5 0.9500
C6 C8 1.514(4)
C7 H7A 0.9900
C7 H7B 0.9900
C8 H8A 0.9900
C8 H8B 0.9900
C9 C10 1.540(4)
C9 C12 1.544(4)
C9 C11 1.549(4)
C10 H10A 0.9800
C10 H10B 0.9800
C10 H10C 0.9800
C11 H11A 0.9800
C11 H11B 0.9800
C11 H11C 0.9800
C12 H12A 0.9800
C12 H12B 0.9800
C12 H12C 0.9800
C13 C16 1.526(4)
C13 C15 1.538(4)
C13 C14 1.541(4)
C14 H14A 0.9800
C14 H14B 0.9800
C14 H14C 0.9800
C15 H15A 0.9800
C15 H15B 0.9800
C15 H15C 0.9800
C16 H16A 0.9800
C16 H16B 0.9800
C16 H16C 0.9800
C17 C18 1.534(4)
C17 C20 1.539(4)
C17 C19 1.541(4)
C18 H18A 0.9800
C18 H18B 0.9800
C18 H18C 0.9800
C19 H19A 0.9800
C19 H19B 0.9800
C19 H19C 0.9800
C20 H20A 0.9800
C20 H20B 0.9800
C20 H20C 0.9800
C21 C23 1.539(4)
C21 C24 1.541(4)
C21 C22 1.545(4)
C22 H22A 0.9800
C22 H22B 0.9800
C22 H22C 0.9800
C23 H23A 0.9800
C23 H23B 0.9800
C23 H23C 0.9800
C24 H24A 0.9800
C24 H24B 0.9800
C24 H24C 0.9800
C25 O1 1.142(3)
C26 C27 1.343(4)
C26 C36 1.476(4)
C26 H26 0.9500
C27 C28 1.489(4)
C28 C29 1.337(4)
C28 H28 0.9500
C29 C30 1.466(4)
C29 H29 0.9500
C30 C35 1.389(4)
C30 C31 1.398(4)
C31 C32 1.394(4)
C31 H31 0.9500
C32 C33 1.393(4)
C32 H32 0.9500
C33 C34 1.370(4)
C33 H33 0.9500
C34 C35 1.389(4)
C34 H34 0.9500
C35 H35 0.9500
C36 C41 1.395(4)
C36 C37 1.399(4)
C37 C38 1.385(4)
C37 H37 0.9500
C38 C39 1.389(4)
C38 H38 0.9500
C39 C40 1.372(5)
C39 H39 0.9500
C40 C41 1.394(4)
C40 H40 0.9500
C41 H41 0.9500
C42 C43 1.206(4)
C43 C44 1.445(4)
C44 C45 1.400(4)
C44 C49 1.410(4)
C45 C46 1.380(4)
C45 H45 0.9500
C46 C47 1.390(4)
C46 H46 0.9500
C47 C48 1.381(4)
C47 H47 0.9500
C48 C49 1.398(4)
C48 H48 0.9500
C49 C50 1.503(4)
C50 H50A 0.9800
C50 H50B 0.9800
C50 H50C 0.9800

loop_
_geom_torsion_atom_site_label_1
_geom_torsion_atom_site_label_2
_geom_torsion_atom_site_label_3
_geom_torsion_atom_site_label_4
_geom_torsion
C25 Ir1 P1 C7 166.54(12)
C42 Ir1 P1 C7 -106.77(12)
C1 Ir1 P1 C7 -23.73(11)
C27 Ir1 P1 C7 71.60(11)
P2 Ir1 P1 C7 -18.31(12)
C25 Ir1 P1 C9 -84.60(13)
C42 Ir1 P1 C9 2.09(13)
C1 Ir1 P1 C9 85.13(12)
C27 Ir1 P1 C9 -179.54(13)
P2 Ir1 P1 C9 90.55(12)
C25 Ir1 P1 C13 49.46(14)
C42 Ir1 P1 C13 136.15(13)
C1 Ir1 P1 C13 -140.81(13)
C27 Ir1 P1 C13 -45.48(13)
P2 Ir1 P1 C13 -135.39(12)
C25 Ir1 P2 C8 138.90(12)
C42 Ir1 P2 C8 53.61(12)
C1 Ir1 P2 C8 -30.77(11)
C27 Ir1 P2 C8 -125.15(12)
P1 Ir1 P2 C8 -36.19(12)
C25 Ir1 P2 C21 25.96(13)
C42 Ir1 P2 C21 -59.33(12)
C1 Ir1 P2 C21 -143.71(12)
C27 Ir1 P2 C21 121.91(12)
P1 Ir1 P2 C21 -149.13(11)
C25 Ir1 P2 C17 -112.60(13)
C42 Ir1 P2 C17 162.12(12)
C1 Ir1 P2 C17 77.74(12)
C27 Ir1 P2 C17 -16.64(12)
P1 Ir1 P2 C17 72.32(12)
C25 Ir1 C1 C6 -78.3(6)
C42 Ir1 C1 C6 -62.3(2)
C27 Ir1 C1 C6 116.6(2)
P2 Ir1 C1 C6 24.77(19)
P1 Ir1 C1 C6 -157.1(2)
C25 Ir1 C1 C2 92.4(6)
C42 Ir1 C1 C2 108.4(2)
C27 Ir1 C1 C2 -72.7(2)
P2 Ir1 C1 C2 -164.6(2)
P1 Ir1 C1 C2 13.6(2)
C6 C1 C2 C3 0.3(4)
Ir1 C1 C2 C3 -170.5(2)
C6 C1 C2 C7 176.9(2)
Ir1 C1 C2 C7 6.0(3)
C1 C2 C3 C4 -0.3(4)
C7 C2 C3 C4 -176.8(2)
C2 C3 C4 C5 -0.2(4)
C3 C4 C5 C6 0.7(4)
C4 C5 C6 C1 -0.7(4)
C4 C5 C6 C8 176.2(2)
C2 C1 C6 C5 0.2(4)
Ir1 C1 C6 C5 171.2(2)
C2 C1 C6 C8 -176.7(2)
Ir1 C1 C6 C8 -5.7(3)
C3 C2 C7 P1 148.0(2)
C1 C2 C7 P1 -28.6(3)
C9 P1 C7 C2 -87.49(19)
C13 P1 C7 C2 157.53(18)
Ir1 P1 C7 C2 33.04(18)
C5 C6 C8 P2 157.8(2)
C1 C6 C8 P2 -25.3(3)
C21 P2 C8 C6 160.65(18)
C17 P2 C8 C6 -87.4(2)
Ir1 P2 C8 C6 37.19(18)
C7 P1 C9 C10 172.0(2)
C13 P1 C9 C10 -73.9(2)
Ir1 P1 C9 C10 64.1(2)
C7 P1 C9 C12 51.2(2)
C13 P1 C9 C12 165.36(19)
Ir1 P1 C9 C12 -56.7(2)
C7 P1 C9 C11 -64.7(2)
C13 P1 C9 C11 49.4(2)
Ir1 P1 C9 C11 -172.67(18)
C7 P1 C13 C16 -154.5(2)
C9 P1 C13 C16 95.6(2)
Ir1 P1 C13 C16 -41.7(2)
C7 P1 C13 C15 -33.4(2)
C9 P1 C13 C15 -143.4(2)
Ir1 P1 C13 C15 79.4(2)
C7 P1 C13 C14 85.6(2)
C9 P1 C13 C14 -24.4(3)
Ir1 P1 C13 C14 -161.63(19)
C8 P2 C17 C18 47.9(2)
C21 P2 C17 C18 158.99(18)
Ir1 P2 C17 C18 -58.1(2)
C8 P2 C17 C20 168.15(19)
C21 P2 C17 C20 -80.8(2)
Ir1 P2 C17 C20 62.1(2)
C8 P2 C17 C19 -68.6(2)
C21 P2 C17 C19 42.5(2)
Ir1 P2 C17 C19 -174.64(15)
C8 P2 C21 C23 155.9(2)
C17 P2 C21 C23 47.8(2)
Ir1 P2 C21 C23 -96.1(2)
C8 P2 C21 C24 -86.0(2)
C17 P2 C21 C24 165.97(19)
Ir1 P2 C21 C24 22.1(2)
C8 P2 C21 C22 32.6(2)
C17 P2 C21 C22 -75.4(2)
Ir1 P2 C21 C22 140.69(17)
C42 Ir1 C25 O1 -8.7(18)
C1 Ir1 C25 O1 7(2)
C27 Ir1 C25 O1 172.3(18)
P2 Ir1 C25 O1 -93.9(18)
P1 Ir1 C25 O1 84.5(18)
C36 C26 C27 C28 2.9(5)
C36 C26 C27 Ir1 177.7(2)
C25 Ir1 C27 C26 -169.0(2)
C42 Ir1 C27 C26 46(3)
C1 Ir1 C27 C26 8.4(2)
P2 Ir1 C27 C26 88.7(2)
P1 Ir1 C27 C26 -71.4(2)
C25 Ir1 C27 C28 5.9(2)
C42 Ir1 C27 C28 -139(3)
C1 Ir1 C27 C28 -176.8(2)
P2 Ir1 C27 C28 -96.5(2)
P1 Ir1 C27 C28 103.5(2)
C26 C27 C28 C29 -142.6(3)
Ir1 C27 C28 C29 42.3(4)
C27 C28 C29 C30 -173.2(3)
C28 C29 C30 C35 -159.6(3)
C28 C29 C30 C31 23.7(5)
C35 C30 C31 C32 -0.8(4)
C29 C30 C31 C32 175.9(3)
C30 C31 C32 C33 1.3(5)
C31 C32 C33 C34 0.0(5)
C32 C33 C34 C35 -1.8(5)
C33 C34 C35 C30 2.4(5)
C31 C30 C35 C34 -1.0(5)
C29 C30 C35 C34 -177.9(3)
C27 C26 C36 C41 32.9(5)
C27 C26 C36 C37 -149.8(3)
C41 C36 C37 C38 -1.6(4)
C26 C36 C37 C38 -179.2(3)
C36 C37 C38 C39 0.4(5)
C37 C38 C39 C40 1.1(5)
C38 C39 C40 C41 -1.4(5)
C39 C40 C41 C36 0.2(5)
C37 C36 C41 C40 1.3(4)
C26 C36 C41 C40 178.7(3)
C25 Ir1 C42 C43 -173(6)
C1 Ir1 C42 C43 10(6)
C27 Ir1 C42 C43 -28(8)
P2 Ir1 C42 C43 -70(6)
P1 Ir1 C42 C43 90(6)
Ir1 C42 C43 C44 -82(6)
C42 C43 C44 C45 -82(2)
C42 C43 C44 C49 96(2)
C49 C44 C45 C46 -0.8(4)
C43 C44 C45 C46 177.4(3)
C44 C45 C46 C47 -1.2(5)
C45 C46 C47 C48 1.9(5)
C46 C47 C48 C49 -0.6(5)
C47 C48 C49 C44 -1.3(4)
C47 C48 C49 C50 177.4(3)
C45 C44 C49 C48 2.0(4)
C43 C44 C49 C48 -176.2(3)
C45 C44 C49 C50 -176.7(3)
C43 C44 C49 C50 5.1(4)
